data_1520406
loop_
_publ_author_name
'Gillott, D.'
'Callear, Samantha K.'

_publ_section_title
;
 2,2-diethyl-1,3-propanediol
;
_journal_name_full 'Crystal Structure Report Archive'
_journal_page_first 642
_journal_year 2009
_chemical_formula_sum 'C7 H16 O2'
_chemical_formula_weight 132.20
_space_group_IT_number 14
_symmetry_cell_setting monoclinic
_symmetry_space_group_name_Hall '-P 2ybc'
_symmetry_space_group_name_H-M 'P 1 21/c 1'
_atom_sites_solution_hydrogens geom
_atom_sites_solution_primary direct
_atom_sites_solution_secondary difmap
_cell_angle_alpha 90.00
_cell_angle_beta 90.735(2)
_cell_angle_gamma 90.00
_cell_formula_units_Z 8
_cell_length_a 12.1273(3)
_cell_length_b 11.4724(4)
_cell_length_c 11.5592(4)
_cell_measurement_reflns_used 12672
_cell_measurement_temperature 120(2)
_cell_measurement_theta_max 27.48
_cell_measurement_theta_min 2.91
_cell_volume 1608.09(9)
_computing_cell_refinement 'DENZO (Otwinowski & Minor, 1997) & COLLECT (Hooft, R.W.W., 1998)'
_computing_data_collection 'COLLECT (Hooft, R.W.W., 1998)'
_computing_data_reduction 'DENZO (Otwinowski & Minor, 1997) & COLLECT (Hooft, R.W.W., 1998)'
_computing_structure_refinement 'SHELXL-97 (Sheldrick, 2008)'
_diffrn_ambient_temperature 120(2)
_diffrn_measured_fraction_theta_full 0.997
_diffrn_measured_fraction_theta_max 0.997
_diffrn_measurement_device_type 'Bruker-Nonius APEX II CCD camera on \k-goniostat'
_diffrn_measurement_method '\f & \w scans'
_diffrn_radiation_monochromator '10cm confocal mirrors'
_diffrn_radiation_source 'Bruker-Nonius FR591 rotating anode'
_diffrn_radiation_type MoK\a
_diffrn_radiation_wavelength 0.71073
_diffrn_reflns_av_R_equivalents 0.0690
_diffrn_reflns_av_sigmaI/netI 0.0644
_diffrn_reflns_limit_h_max 15
_diffrn_reflns_limit_h_min -15
_diffrn_reflns_limit_k_max 14
_diffrn_reflns_limit_k_min -14
_diffrn_reflns_limit_l_max 14
_diffrn_reflns_limit_l_min -15
_diffrn_reflns_number 17421
_diffrn_reflns_theta_full 27.48
_diffrn_reflns_theta_max 27.48
_diffrn_reflns_theta_min 3.00
_exptl_absorpt_coefficient_mu 0.077
_exptl_absorpt_correction_T_max 0.9961
_exptl_absorpt_correction_T_min 0.9862
_exptl_absorpt_correction_type multi-scan
_exptl_absorpt_process_details 'SADABS 2007/2 (Sheldrick, G.M., 2007)'
_exptl_crystal_colour colourless
_exptl_crystal_density_diffrn 1.092
_exptl_crystal_density_method 'not measured'
_exptl_crystal_description block
_exptl_crystal_F_000 592
_exptl_crystal_size_max 0.18
_exptl_crystal_size_mid 0.09
_exptl_crystal_size_min 0.05
_refine_diff_density_max 0.339
_refine_diff_density_min -0.244
_refine_diff_density_rms 0.059
_refine_ls_extinction_method none
_refine_ls_goodness_of_fit_ref 1.105
_refine_ls_hydrogen_treatment constr
_refine_ls_matrix_type full
_refine_ls_number_parameters 171
_refine_ls_number_reflns 3671
_refine_ls_number_restraints 0
_refine_ls_restrained_S_all 1.105
_refine_ls_R_factor_all 0.1426
_refine_ls_R_factor_gt 0.0964
_refine_ls_shift/su_max 0.000
_refine_ls_shift/su_mean 0.000
_refine_ls_structure_factor_coef Fsqd
_refine_ls_weighting_details 'calc w=1/[\s^2^(Fo^2^)+(0.0000P)^2^+3.5355P] where P=(Fo^2^+2Fc^2^)/3'
_refine_ls_weighting_scheme calc
_refine_ls_wR_factor_gt 0.1650
_refine_ls_wR_factor_ref 0.1888
_reflns_number_gt 2485
_reflns_number_total 3671
_reflns_threshold_expression >2\s(I)
_cod_data_source_file eCrystal-642.cif
_cod_data_source_block 2009skc0160p21c
_cod_depositor_comments
;
Citation :
Gillott, D and Callear, Samantha K. (2009) 
University of Southampton, Crystal Structure Report Archive. 
(doi:10.5258/ecrystals/642)

More at:
http://ecrystals.chem.soton.ac.uk/642/
;
_cod_original_sg_symbol_H-M P21/c
_cod_database_code 1520406

loop_
_symmetry_equiv_pos_as_xyz
'x, y, z'
'-x, y+1/2, -z+1/2'
'-x, -y, -z'
'x, -y-1/2, z-1/2'

loop_
_atom_site_label
_atom_site_type_symbol
_atom_site_fract_x
_atom_site_fract_y
_atom_site_fract_z
_atom_site_U_iso_or_equiv
_atom_site_adp_type
_atom_site_occupancy
_atom_site_symmetry_multiplicity
_atom_site_calc_flag
_atom_site_refinement_flags
_atom_site_disorder_assembly
_atom_site_disorder_group
C1 C -0.0010(2) 0.1064(3) 0.7643(3) 0.0236(6) Uani 1 1 d . . .
C2 C -0.0767(3) 0.1718(3) 0.8465(3) 0.0441(9) Uani 1 1 d . . .
H2A H -0.0319 0.2033 0.9115 0.053 Uiso 1 1 calc R . .
H2B H -0.1102 0.2386 0.8048 0.053 Uiso 1 1 calc R . .
C3 C 0.0586(3) 0.0097(3) 0.8308(3) 0.0380(8) Uani 1 1 d . . .
H3A H 0.0041 -0.0505 0.8526 0.046 Uiso 1 1 calc R . .
H3B H 0.1129 -0.0274 0.7792 0.046 Uiso 1 1 calc R . .
C4 C 0.0826(3) 0.1964(3) 0.7200(3) 0.0398(8) Uani 1 1 d . . .
H4A H 0.0412 0.2648 0.6904 0.048 Uiso 1 1 calc R . .
H4B H 0.1283 0.2231 0.7864 0.048 Uiso 1 1 calc R . .
C5 C 0.1595(3) 0.1543(4) 0.6249(3) 0.0524(11) Uani 1 1 d . . .
H5A H 0.2015 0.0868 0.6528 0.079 Uiso 1 1 calc R . .
H5B H 0.2104 0.2171 0.6045 0.079 Uiso 1 1 calc R . .
H5C H 0.1158 0.1320 0.5566 0.079 Uiso 1 1 calc R . .
C6 C -0.0667(3) 0.0488(3) 0.6668(3) 0.0422(9) Uani 1 1 d . . .
H6A H -0.1153 -0.0113 0.7003 0.051 Uiso 1 1 calc R . .
H6B H -0.0148 0.0089 0.6145 0.051 Uiso 1 1 calc R . .
C7 C -0.1379(4) 0.1345(5) 0.5951(4) 0.0778(17) Uani 1 1 d . . .
H7A H -0.1994 0.1620 0.6419 0.117 Uiso 1 1 calc R . .
H7B H -0.1667 0.0948 0.5260 0.117 Uiso 1 1 calc R . .
H7C H -0.0927 0.2010 0.5718 0.117 Uiso 1 1 calc R . .
O1 O -0.16285(18) 0.1006(3) 0.8921(2) 0.0498(7) Uani 1 1 d . . .
H1 H -0.1367 0.0566 0.9437 0.075 Uiso 1 1 calc R . .
O2 O 0.1142(2) 0.0492(3) 0.9326(2) 0.0562(8) Uani 1 1 d . . .
H2 H 0.1759 0.0769 0.9149 0.084 Uiso 1 1 calc R . .
C21 C 0.4955(2) 0.2283(3) 0.8877(2) 0.0234(6) Uani 1 1 d . . .
C22 C 0.5682(2) 0.1589(3) 0.9720(3) 0.0301(7) Uani 1 1 d . . .
H22A H 0.6265 0.2108 1.0035 0.036 Uiso 1 1 calc R . .
H22B H 0.5226 0.1327 1.0376 0.036 Uiso 1 1 calc R . .
C23 C 0.4047(2) 0.1478(3) 0.8395(3) 0.0317(7) Uani 1 1 d . . .
H23A H 0.3654 0.1885 0.7758 0.038 Uiso 1 1 calc R . .
H23B H 0.4395 0.0773 0.8067 0.038 Uiso 1 1 calc R . .
C24 C 0.4458(3) 0.3300(3) 0.9556(3) 0.0351(8) Uani 1 1 d . . .
H24A H 0.4058 0.2978 1.0225 0.042 Uiso 1 1 calc R . .
H24B H 0.5070 0.3784 0.9866 0.042 Uiso 1 1 calc R . .
C25 C 0.3674(3) 0.4087(3) 0.8877(4) 0.0498(10) Uani 1 1 d . . .
H25A H 0.4055 0.4408 0.8206 0.075 Uiso 1 1 calc R . .
H25B H 0.3429 0.4725 0.9375 0.075 Uiso 1 1 calc R . .
H25C H 0.3034 0.3634 0.8613 0.075 Uiso 1 1 calc R . .
C26 C 0.5620(2) 0.2689(3) 0.7825(3) 0.0306(7) Uani 1 1 d . . .
H26A H 0.5933 0.1993 0.7444 0.037 Uiso 1 1 calc R . .
H26B H 0.5106 0.3062 0.7265 0.037 Uiso 1 1 calc R . .
C27 C 0.6555(3) 0.3537(3) 0.8088(3) 0.0367(8) Uani 1 1 d . . .
H27A H 0.6259 0.4231 0.8469 0.055 Uiso 1 1 calc R . .
H27B H 0.6909 0.3765 0.7365 0.055 Uiso 1 1 calc R . .
H27C H 0.7099 0.3161 0.8600 0.055 Uiso 1 1 calc R . .
O21 O 0.61905(17) 0.0592(2) 0.9203(2) 0.0354(6) Uani 1 1 d . . .
H21 H 0.6809 0.0781 0.8942 0.053 Uiso 1 1 calc R . .
O22 O 0.32637(17) 0.1128(2) 0.9240(2) 0.0389(6) Uani 1 1 d . . .
H22 H 0.3557 0.0644 0.9695 0.058 Uiso 1 1 calc R . .

loop_
_atom_site_aniso_label
_atom_site_aniso_U_11
_atom_site_aniso_U_22
_atom_site_aniso_U_33
_atom_site_aniso_U_23
_atom_site_aniso_U_13
_atom_site_aniso_U_12
C1 0.0204(13) 0.0228(14) 0.0276(15) 0.0020(12) 0.0036(11) -0.0020(12)
C2 0.0304(17) 0.049(2) 0.053(2) -0.0031(18) 0.0148(16) 0.0015(16)
C3 0.0234(15) 0.040(2) 0.050(2) 0.0108(16) -0.0007(14) -0.0026(14)
C4 0.0287(16) 0.0348(19) 0.056(2) 0.0112(17) 0.0044(16) -0.0017(14)
C5 0.0299(18) 0.086(3) 0.042(2) 0.018(2) 0.0105(16) -0.0029(19)
C6 0.0310(17) 0.057(2) 0.039(2) -0.0041(17) -0.0002(15) -0.0054(17)
C7 0.045(2) 0.133(5) 0.055(3) 0.048(3) -0.021(2) -0.021(3)
O1 0.0230(11) 0.079(2) 0.0476(16) 0.0223(14) 0.0113(11) 0.0026(12)
O2 0.0276(12) 0.097(2) 0.0433(15) 0.0262(15) -0.0088(11) -0.0191(14)
C21 0.0179(13) 0.0270(15) 0.0253(15) 0.0024(12) 0.0007(11) -0.0021(11)
C22 0.0237(14) 0.0417(19) 0.0251(15) 0.0024(14) 0.0019(12) -0.0031(13)
C23 0.0240(15) 0.0373(18) 0.0338(17) 0.0045(14) -0.0023(13) -0.0049(13)
C24 0.0282(16) 0.0389(19) 0.0382(18) -0.0026(15) 0.0031(14) -0.0023(14)
C25 0.0345(19) 0.042(2) 0.073(3) 0.008(2) 0.0017(18) 0.0080(16)
C26 0.0269(15) 0.0396(19) 0.0253(16) 0.0067(14) 0.0016(12) -0.0024(14)
C27 0.0248(15) 0.0388(19) 0.047(2) 0.0124(16) 0.0036(14) -0.0032(14)
O21 0.0234(11) 0.0364(13) 0.0466(14) 0.0077(11) 0.0058(10) 0.0051(10)
O22 0.0209(10) 0.0422(14) 0.0535(15) 0.0168(12) 0.0007(10) -0.0058(10)

loop_
_atom_type_symbol
_atom_type_description
_atom_type_scat_dispersion_real
_atom_type_scat_dispersion_imag
_atom_type_scat_source
C C 0.0033 0.0016 'International Tables Vol C Tables 4.2.6.8 and 6.1.1.4'
H H 0.0000 0.0000 'International Tables Vol C Tables 4.2.6.8 and 6.1.1.4'
O O 0.0106 0.0060 'International Tables Vol C Tables 4.2.6.8 and 6.1.1.4'

loop_
_geom_angle_atom_site_label_1
_geom_angle_atom_site_label_2
_geom_angle_atom_site_label_3
_geom_angle
_geom_angle_site_symmetry_1
_geom_angle_site_symmetry_3
C6 C1 C2 111.1(3) . .
C6 C1 C3 107.3(3) . .
C2 C1 C3 109.2(3) . .
C6 C1 C4 112.6(3) . .
C2 C1 C4 106.3(3) . .
C3 C1 C4 110.3(2) . .
O1 C2 C1 113.4(3) . .
O1 C2 H2A 108.9 . .
C1 C2 H2A 108.9 . .
O1 C2 H2B 108.9 . .
C1 C2 H2B 108.9 . .
H2A C2 H2B 107.7 . .
O2 C3 C1 113.6(3) . .
O2 C3 H3A 108.8 . .
C1 C3 H3A 108.8 . .
O2 C3 H3B 108.8 . .
C1 C3 H3B 108.8 . .
H3A C3 H3B 107.7 . .
C5 C4 C1 116.0(3) . .
C5 C4 H4A 108.3 . .
C1 C4 H4A 108.3 . .
C5 C4 H4B 108.3 . .
C1 C4 H4B 108.3 . .
H4A C4 H4B 107.4 . .
C4 C5 H5A 109.5 . .
C4 C5 H5B 109.5 . .
H5A C5 H5B 109.5 . .
C4 C5 H5C 109.5 . .
H5A C5 H5C 109.5 . .
H5B C5 H5C 109.5 . .
C1 C6 C7 113.9(3) . .
C1 C6 H6A 108.8 . .
C7 C6 H6A 108.8 . .
C1 C6 H6B 108.8 . .
C7 C6 H6B 108.8 . .
H6A C6 H6B 107.7 . .
C6 C7 H7A 109.5 . .
C6 C7 H7B 109.5 . .
H7A C7 H7B 109.5 . .
C6 C7 H7C 109.5 . .
H7A C7 H7C 109.5 . .
H7B C7 H7C 109.5 . .
C2 O1 H1 109.5 . .
C3 O2 H2 109.5 . .
C22 C21 C24 107.3(2) . .
C22 C21 C23 108.8(3) . .
C24 C21 C23 111.0(2) . .
C22 C21 C26 111.0(2) . .
C24 C21 C26 112.8(3) . .
C23 C21 C26 106.0(2) . .
O21 C22 C21 113.4(2) . .
O21 C22 H22A 108.9 . .
C21 C22 H22A 108.9 . .
O21 C22 H22B 108.9 . .
C21 C22 H22B 108.9 . .
H22A C22 H22B 107.7 . .
O22 C23 C21 113.6(3) . .
O22 C23 H23A 108.8 . .
C21 C23 H23A 108.8 . .
O22 C23 H23B 108.8 . .
C21 C23 H23B 108.8 . .
H23A C23 H23B 107.7 . .
C25 C24 C21 115.8(3) . .
C25 C24 H24A 108.3 . .
C21 C24 H24A 108.3 . .
C25 C24 H24B 108.3 . .
C21 C24 H24B 108.3 . .
H24A C24 H24B 107.4 . .
C24 C25 H25A 109.5 . .
C24 C25 H25B 109.5 . .
H25A C25 H25B 109.5 . .
C24 C25 H25C 109.5 . .
H25A C25 H25C 109.5 . .
H25B C25 H25C 109.5 . .
C27 C26 C21 115.6(3) . .
C27 C26 H26A 108.4 . .
C21 C26 H26A 108.4 . .
C27 C26 H26B 108.4 . .
C21 C26 H26B 108.4 . .
H26A C26 H26B 107.4 . .
C26 C27 H27A 109.5 . .
C26 C27 H27B 109.5 . .
H27A C27 H27B 109.5 . .
C26 C27 H27C 109.5 . .
H27A C27 H27C 109.5 . .
H27B C27 H27C 109.5 . .
C22 O21 H21 109.5 . .
C23 O22 H22 109.5 . .

loop_
_geom_bond_atom_site_label_1
_geom_bond_atom_site_label_2
_geom_bond_distance
_geom_bond_site_symmetry_2
C1 C6 1.523(4) .
C1 C2 1.526(4) .
C1 C3 1.526(4) .
C1 C4 1.539(4) .
C2 O1 1.433(4) .
C2 H2A 0.9900 .
C2 H2B 0.9900 .
C3 O2 1.423(4) .
C3 H3A 0.9900 .
C3 H3B 0.9900 .
C4 C5 1.528(5) .
C4 H4A 0.9900 .
C4 H4B 0.9900 .
C5 H5A 0.9800 .
C5 H5B 0.9800 .
C5 H5C 0.9800 .
C6 C7 1.543(6) .
C6 H6A 0.9900 .
C6 H6B 0.9900 .
C7 H7A 0.9800 .
C7 H7B 0.9800 .
C7 H7C 0.9800 .
O1 H1 0.8400 .
O2 H2 0.8400 .
C21 C22 1.529(4) .
C21 C24 1.534(4) .
C21 C23 1.536(4) .
C21 C26 1.540(4) .
C22 O21 1.434(4) .
C22 H22A 0.9900 .
C22 H22B 0.9900 .
C23 O22 1.429(4) .
C23 H23A 0.9900 .
C23 H23B 0.9900 .
C24 C25 1.522(5) .
C24 H24A 0.9900 .
C24 H24B 0.9900 .
C25 H25A 0.9800 .
C25 H25B 0.9800 .
C25 H25C 0.9800 .
C26 C27 1.522(4) .
C26 H26A 0.9900 .
C26 H26B 0.9900 .
C27 H27A 0.9800 .
C27 H27B 0.9800 .
C27 H27C 0.9800 .
O21 H21 0.8400 .
O22 H22 0.8400 .

loop_
_geom_hbond_atom_site_label_D
_geom_hbond_atom_site_label_H
_geom_hbond_atom_site_label_A
_geom_hbond_distance_DH
_geom_hbond_distance_HA
_geom_hbond_distance_DA
_geom_hbond_angle_DHA
_geom_hbond_site_symmetry_A
O2 H2 O22 0.84 1.87 2.678(3) 159.9 .
O21 H21 O1 0.84 1.91 2.711(3) 158.2 1_655
O22 H22 O21 0.84 1.93 2.746(3) 164.1 3_657
O1 H1 O2 0.84 1.89 2.715(4) 166.1 3_557
